data_7152906
loop_
_publ_author_name
'Ray, Sumit K.'
'Rout, Subhrajit'
'Singh, Vinod K.'

_publ_section_title
;
 Enantioselective synthesis of 3,4-dihydropyran derivatives via a Michael
 addition reaction catalysed by chiral pybox-diph-Zn(ii) complex.
;
_journal_issue 15
_journal_name_full 'Organic &amp; biomolecular chemistry'
_journal_page_first 2412
_journal_page_last 2416
_journal_paper_doi 10.1039/c3ob40246k
_journal_volume 11
_journal_year 2013
_chemical_formula_moiety 'C22 H22 Br N O4 '
_chemical_formula_sum 'C22 H22 Br N O4'
_chemical_formula_weight 444.32
_chemical_name_systematic
;
?
;
_space_group_IT_number 4
_symmetry_cell_setting monoclinic
_symmetry_space_group_name_Hall 'P 2yb'
_symmetry_space_group_name_H-M 'P 1 21 1'
_atom_sites_solution_hydrogens geom
_atom_sites_solution_primary direct
_atom_sites_solution_secondary difmap
_audit_creation_method SHELXL-97
_cell_angle_alpha 90.00
_cell_angle_beta 110.669(2)
_cell_angle_gamma 90.00
_cell_formula_units_Z 2
_cell_length_a 10.1531(9)
_cell_length_b 9.1685(7)
_cell_length_c 11.3968(9)
_cell_measurement_reflns_used 1903
_cell_measurement_temperature 273(2)
_cell_measurement_theta_max 23.39
_cell_measurement_theta_min 2.31
_cell_volume 992.63(14)
_computing_cell_refinement 'Bruker SAINT'
_computing_data_collection 'Bruker APEX2'
_computing_data_reduction 'Bruker SAINT'
_computing_molecular_graphics 'Bruker SHELXTL'
_computing_publication_material 'Bruker SHELXTL'
_computing_structure_refinement 'SHELXL-97 (Sheldrick, 2008)'
_computing_structure_solution 'SHELXS-97 (Sheldrick, 2008)'
_diffrn_ambient_temperature 273(2)
_diffrn_measured_fraction_theta_full 1.000
_diffrn_measured_fraction_theta_max 1.000
_diffrn_measurement_device_type 'Bruker APEX-II CCD'
_diffrn_measurement_method '\f and \w scans'
_diffrn_radiation_monochromator graphite
_diffrn_radiation_source 'fine-focus sealed tube'
_diffrn_radiation_type MoK\a
_diffrn_radiation_wavelength 0.71073
_diffrn_reflns_av_R_equivalents 0.0615
_diffrn_reflns_av_sigmaI/netI 0.1329
_diffrn_reflns_limit_h_max 12
_diffrn_reflns_limit_h_min -12
_diffrn_reflns_limit_k_max 11
_diffrn_reflns_limit_k_min -11
_diffrn_reflns_limit_l_max 14
_diffrn_reflns_limit_l_min -13
_diffrn_reflns_number 7749
_diffrn_reflns_theta_full 26.49
_diffrn_reflns_theta_max 26.49
_diffrn_reflns_theta_min 2.14
_exptl_absorpt_coefficient_mu 2.099
_exptl_absorpt_correction_T_max 0.863
_exptl_absorpt_correction_T_min 0.797
_exptl_absorpt_correction_type empirical
_exptl_absorpt_process_details sadabs
_exptl_crystal_colour colourless
_exptl_crystal_density_diffrn 1.487
_exptl_crystal_density_method 'not measured'
_exptl_crystal_description needle
_exptl_crystal_F_000 456
_exptl_crystal_size_max 0.13
_exptl_crystal_size_mid 0.09
_exptl_crystal_size_min 0.07
_refine_diff_density_max 0.707
_refine_diff_density_min -0.502
_refine_diff_density_rms 0.086
_refine_ls_abs_structure_details 'Flack H D (1983), Acta Cryst. A39, 876-881'
_refine_ls_abs_structure_Flack 0.030(10)
_refine_ls_extinction_method none
_refine_ls_goodness_of_fit_ref 0.936
_refine_ls_hydrogen_treatment constr
_refine_ls_matrix_type full
_refine_ls_number_parameters 256
_refine_ls_number_reflns 4091
_refine_ls_number_restraints 1
_refine_ls_restrained_S_all 0.936
_refine_ls_R_factor_all 0.0937
_refine_ls_R_factor_gt 0.0521
_refine_ls_shift/su_max 0.000
_refine_ls_shift/su_mean 0.000
_refine_ls_structure_factor_coef Fsqd
_refine_ls_weighting_details 'calc w=1/[\s^2^(Fo^2^)+(0.0000P)^2^+0.0000P] where P=(Fo^2^+2Fc^2^)/3'
_refine_ls_weighting_scheme calc
_refine_ls_wR_factor_gt 0.0676
_refine_ls_wR_factor_ref 0.0769
_reflns_number_gt 2878
_reflns_number_total 4091
_reflns_threshold_expression >2sigma(I)
_cod_data_source_file c3ob40246k.txt
_cod_data_source_block 11deca_0m
_cod_depositor_comments
;
The following automatic conversions were performed:

'_symmetry_cell_setting' value 'Monoclinic' changed to 'monoclinic'
according to /home/saulius/struct/CIF-dictionaries/cif_core.dic
dictionary named 'cif_core.dic' version 2.4.2 from 2011-04-26.

Automatic conversion script
Id: cif_fix_values 1891 2012-01-12 08:04:46Z andrius 
;
_cod_original_sg_symbol_H-M 'P2(1) '
_cod_database_code 7152906

loop_
_symmetry_equiv_pos_as_xyz
'x, y, z'
'-x, y+1/2, -z'

loop_
_atom_site_label
_atom_site_type_symbol
_atom_site_fract_x
_atom_site_fract_y
_atom_site_fract_z
_atom_site_U_iso_or_equiv
_atom_site_adp_type
_atom_site_occupancy
_atom_site_symmetry_multiplicity
_atom_site_calc_flag
_atom_site_refinement_flags
C1 C 1.0370(5) 0.5480(5) 0.7421(4) 0.0190(12) Uani 1 1 d .
H1 H 1.1136 0.5952 0.7999 0.023 Uiso 1 1 calc R
C2 C 0.9350(6) 0.4889(5) 0.7811(4) 0.0232(13) Uani 1 1 d .
H2 H 0.9417 0.4974 0.8643 0.028 Uiso 1 1 calc R
C3 C 0.8223(4) 0.4167(7) 0.6956(3) 0.0223(10) Uani 1 1 d .
H3 H 0.7524 0.3759 0.7204 0.027 Uiso 1 1 calc R
C4 C 0.8154(4) 0.4063(7) 0.5729(3) 0.0181(9) Uani 1 1 d .
H4 H 0.7398 0.3579 0.5149 0.022 Uiso 1 1 calc R
C5 C 0.9174(5) 0.4656(4) 0.5343(4) 0.0132(11) Uani 1 1 d .
C6 C 0.9135(5) 0.4520(4) 0.3991(4) 0.0148(12) Uani 1 1 d .
C7 C 0.8970(5) 0.5989(5) 0.3351(4) 0.0174(11) Uani 1 1 d .
H7A H 0.9627 0.6676 0.3902 0.021 Uiso 1 1 calc R
H7B H 0.8024 0.6353 0.3187 0.021 Uiso 1 1 calc R
C8 C 0.9243(5) 0.5873(5) 0.2102(4) 0.0163(11) Uani 1 1 d .
H8 H 0.9437 0.6867 0.1892 0.020 Uiso 1 1 calc R
C9 C 0.7969(5) 0.5346(4) 0.1000(4) 0.0105(10) Uani 1 1 d .
C10 C 0.6801(5) 0.6246(5) 0.0565(4) 0.0222(12) Uani 1 1 d .
H10 H 0.6803 0.7132 0.0963 0.027 Uiso 1 1 calc R
C11 C 0.5627(5) 0.5848(5) -0.0453(4) 0.0243(12) Uani 1 1 d .
H11 H 0.4846 0.6459 -0.0734 0.029 Uiso 1 1 calc R
C12 C 0.5630(5) 0.4540(5) -0.1043(4) 0.0209(14) Uani 1 1 d .
C13 C 0.6760(5) 0.3625(5) -0.0620(4) 0.0173(12) Uani 1 1 d .
H13 H 0.6746 0.2734 -0.1013 0.021 Uiso 1 1 calc R
C14 C 0.7928(4) 0.4030(7) 0.0402(3) 0.0146(10) Uani 1 1 d .
H14 H 0.8696 0.3404 0.0687 0.018 Uiso 1 1 calc R
C15 C 1.0566(5) 0.5026(4) 0.2321(4) 0.0137(11) Uani 1 1 d .
C16 C 1.1360(5) 0.5205(5) 0.1475(4) 0.0170(11) Uani 1 1 d .
C17 C 1.2615(4) 0.4264(7) 0.1675(4) 0.0228(11) Uani 1 1 d .
H17A H 1.3222 0.4734 0.1295 0.027 Uiso 1 1 calc R
H17B H 1.2305 0.3346 0.1243 0.027 Uiso 1 1 calc R
C18 C 1.3479(4) 0.3940(6) 0.3052(4) 0.0163(11) Uani 1 1 d .
C19 C 1.4146(6) 0.5370(5) 0.3710(5) 0.0283(13) Uani 1 1 d .
H19A H 1.4673 0.5177 0.4577 0.042 Uiso 1 1 calc R
H19B H 1.3417 0.6065 0.3647 0.042 Uiso 1 1 calc R
H19C H 1.4763 0.5758 0.3314 0.042 Uiso 1 1 calc R
C20 C 1.4620(5) 0.2840(6) 0.3175(5) 0.0272(13) Uani 1 1 d .
H20A H 1.5083 0.2595 0.4043 0.041 Uiso 1 1 calc R
H20B H 1.5293 0.3245 0.2849 0.041 Uiso 1 1 calc R
H20C H 1.4213 0.1977 0.2711 0.041 Uiso 1 1 calc R
C21 C 1.2465(5) 0.3343(5) 0.3653(4) 0.0190(11) Uani 1 1 d .
H21A H 1.2273 0.2328 0.3412 0.023 Uiso 1 1 calc R
H21B H 1.2926 0.3373 0.4557 0.023 Uiso 1 1 calc R
C22 C 1.1109(4) 0.4127(7) 0.3317(3) 0.0143(9) Uani 1 1 d .
N1 N 1.0275(4) 0.5383(4) 0.6196(3) 0.0180(10) Uani 1 1 d .
O1 O 1.1280(3) 0.5964(3) 0.5864(3) 0.0202(8) Uani 1 1 d .
O2 O 0.8047(3) 0.3632(3) 0.3290(3) 0.0182(8) Uani 1 1 d .
H2A H 0.8198 0.2794 0.3554 0.027 Uiso 1 1 calc R
O3 O 1.0464(3) 0.3817(3) 0.4143(2) 0.0150(8) Uani 1 1 d .
O4 O 1.0949(3) 0.6080(3) 0.0595(3) 0.0232(8) Uani 1 1 d .
Br1 Br 0.40838(5) 0.41142(6) -0.25386(4) 0.02889(14) Uani 1 1 d .

loop_
_atom_site_aniso_label
_atom_site_aniso_U_11
_atom_site_aniso_U_22
_atom_site_aniso_U_33
_atom_site_aniso_U_23
_atom_site_aniso_U_13
_atom_site_aniso_U_12
C1 0.023(3) 0.016(3) 0.014(3) -0.002(2) 0.002(2) 0.001(2)
C2 0.040(4) 0.019(3) 0.012(3) 0.005(2) 0.011(3) 0.014(3)
C3 0.030(3) 0.024(2) 0.018(2) 0.011(4) 0.015(2) 0.001(4)
C4 0.017(2) 0.018(2) 0.016(2) 0.006(3) 0.0023(17) -0.001(3)
C5 0.017(3) 0.009(2) 0.012(2) 0.0009(17) 0.003(2) 0.0036(19)
C6 0.012(3) 0.021(3) 0.011(2) 0.0012(19) 0.004(2) 0.007(2)
C7 0.020(3) 0.016(3) 0.014(3) -0.002(2) 0.003(2) 0.006(2)
C8 0.018(3) 0.018(3) 0.013(3) 0.006(2) 0.006(2) -0.001(2)
C9 0.012(3) 0.012(2) 0.007(2) 0.0039(19) 0.002(2) -0.001(2)
C10 0.031(4) 0.022(3) 0.016(3) -0.002(2) 0.011(2) 0.005(3)
C11 0.020(3) 0.031(3) 0.017(3) 0.008(2) 0.001(2) 0.009(3)
C12 0.025(3) 0.028(4) 0.008(2) 0.000(2) 0.005(2) -0.005(2)
C13 0.023(3) 0.017(3) 0.014(2) 0.0035(19) 0.009(2) 0.000(2)
C14 0.017(3) 0.016(2) 0.011(2) 0.005(3) 0.0045(18) 0.003(3)
C15 0.016(3) 0.015(2) 0.010(3) -0.001(2) 0.004(2) 0.000(2)
C16 0.023(3) 0.015(3) 0.012(3) -0.003(2) 0.004(2) -0.009(2)
C17 0.022(3) 0.026(3) 0.025(2) -0.003(3) 0.014(2) -0.002(3)
C18 0.016(3) 0.014(3) 0.019(2) -0.003(3) 0.0063(18) -0.003(3)
C19 0.027(4) 0.026(3) 0.029(3) 0.004(3) 0.007(3) -0.001(3)
C20 0.020(4) 0.037(3) 0.025(3) 0.000(3) 0.009(3) 0.000(3)
C21 0.020(3) 0.019(3) 0.017(3) -0.005(2) 0.006(2) 0.004(2)
C22 0.020(2) 0.013(2) 0.012(2) 0.001(3) 0.0073(17) -0.007(3)
N1 0.025(3) 0.016(2) 0.015(2) 0.0014(17) 0.008(2) 0.0072(19)
O1 0.021(2) 0.0208(19) 0.0209(19) -0.0010(15) 0.0097(16) -0.0027(16)
O2 0.023(2) 0.016(2) 0.0137(17) -0.0005(13) 0.0052(15) -0.0009(15)
O3 0.0201(19) 0.016(2) 0.0109(15) 0.0024(14) 0.0083(13) 0.0045(15)
O4 0.027(2) 0.026(2) 0.0161(19) 0.0040(16) 0.0081(16) -0.0049(17)
Br1 0.0237(3) 0.0382(3) 0.0188(2) 0.0064(4) 0.00004(18) -0.0077(4)

loop_
_atom_type_symbol
_atom_type_description
_atom_type_scat_dispersion_real
_atom_type_scat_dispersion_imag
_atom_type_scat_source
C C 0.0033 0.0016 'International Tables Vol C Tables 4.2.6.8 and 6.1.1.4'
H H 0.0000 0.0000 'International Tables Vol C Tables 4.2.6.8 and 6.1.1.4'
N N 0.0061 0.0033 'International Tables Vol C Tables 4.2.6.8 and 6.1.1.4'
O O 0.0106 0.0060 'International Tables Vol C Tables 4.2.6.8 and 6.1.1.4'
Br Br -0.2901 2.4595 'International Tables Vol C Tables 4.2.6.8 and 6.1.1.4'

loop_
_geom_angle_atom_site_label_1
_geom_angle_atom_site_label_2
_geom_angle_atom_site_label_3
_geom_angle
N1 C1 C2 121.0(5)
N1 C1 H1 119.5
C2 C1 H1 119.5
C1 C2 C3 119.5(4)
C1 C2 H2 120.3
C3 C2 H2 120.3
C4 C3 C2 118.8(4)
C4 C3 H3 120.6
C2 C3 H3 120.6
C5 C4 C3 121.6(5)
C5 C4 H4 119.2
C3 C4 H4 119.2
N1 C5 C4 119.1(4)
N1 C5 C6 118.6(4)
C4 C5 C6 122.3(4)
O2 C6 O3 109.2(3)
O2 C6 C7 108.5(4)
O3 C6 C7 113.2(3)
O2 C6 C5 111.2(3)
O3 C6 C5 102.9(3)
C7 C6 C5 111.8(3)
C6 C7 C8 110.9(3)
C6 C7 H7A 109.5
C8 C7 H7A 109.5
C6 C7 H7B 109.5
C8 C7 H7B 109.5
H7A C7 H7B 108.0
C15 C8 C9 115.0(4)
C15 C8 C7 109.0(3)
C9 C8 C7 113.7(4)
C15 C8 H8 106.1
C9 C8 H8 106.1
C7 C8 H8 106.1
C14 C9 C10 118.1(4)
C14 C9 C8 123.5(4)
C10 C9 C8 118.4(4)
C9 C10 C11 121.2(4)
C9 C10 H10 119.4
C11 C10 H10 119.4
C12 C11 C10 119.2(5)
C12 C11 H11 120.4
C10 C11 H11 120.4
C13 C12 C11 120.7(4)
C13 C12 Br1 121.0(3)
C11 C12 Br1 118.2(4)
C12 C13 C14 119.7(4)
C12 C13 H13 120.2
C14 C13 H13 120.2
C9 C14 C13 121.1(5)
C9 C14 H14 119.5
C13 C14 H14 119.5
C22 C15 C16 117.6(4)
C22 C15 C8 122.2(3)
C16 C15 C8 120.1(4)
O4 C16 C15 119.9(4)
O4 C16 C17 121.8(4)
C15 C16 C17 118.2(4)
C16 C17 C18 114.8(3)
C16 C17 H17A 108.6
C18 C17 H17A 108.6
C16 C17 H17B 108.6
C18 C17 H17B 108.6
H17A C17 H17B 107.5
C20 C18 C21 109.7(4)
C20 C18 C17 111.7(4)
C21 C18 C17 107.2(4)
C20 C18 C19 109.5(4)
C21 C18 C19 109.7(4)
C17 C18 C19 109.1(5)
C18 C19 H19A 109.5
C18 C19 H19B 109.5
H19A C19 H19B 109.5
C18 C19 H19C 109.5
H19A C19 H19C 109.5
H19B C19 H19C 109.5
C18 C20 H20A 109.5
C18 C20 H20B 109.5
H20A C20 H20B 109.5
C18 C20 H20C 109.5
H20A C20 H20C 109.5
H20B C20 H20C 109.5
C22 C21 C18 115.1(4)
C22 C21 H21A 108.5
C18 C21 H21A 108.5
C22 C21 H21B 108.5
C18 C21 H21B 108.5
H21A C21 H21B 107.5
C15 C22 O3 123.9(4)
C15 C22 C21 125.4(3)
O3 C22 C21 110.6(4)
O1 N1 C5 120.9(4)
O1 N1 C1 118.9(4)
C5 N1 C1 120.1(4)
C6 O2 H2A 109.5
C22 O3 C6 118.8(3)

loop_
_geom_bond_atom_site_label_1
_geom_bond_atom_site_label_2
_geom_bond_distance
C1 N1 1.369(5)
C1 C2 1.374(6)
C1 H1 0.9300
C2 C3 1.382(6)
C2 H2 0.9300
C3 C4 1.378(5)
C3 H3 0.9300
C4 C5 1.373(5)
C4 H4 0.9300
C5 N1 1.368(6)
C5 C6 1.533(5)
C6 O2 1.378(5)
C6 O3 1.450(5)
C6 C7 1.512(6)
C7 C8 1.548(5)
C7 H7A 0.9700
C7 H7B 0.9700
C8 C15 1.494(6)
C8 C9 1.529(6)
C8 H8 0.9800
C9 C14 1.380(7)
C9 C10 1.385(6)
C10 C11 1.387(6)
C10 H10 0.9300
C11 C12 1.376(6)
C11 H11 0.9300
C12 C13 1.364(6)
C12 Br1 1.906(5)
C13 C14 1.388(6)
C13 H13 0.9300
C14 H14 0.9300
C15 C22 1.353(6)
C15 C16 1.469(5)
C16 O4 1.236(5)
C16 C17 1.488(6)
C17 C18 1.532(6)
C17 H17A 0.9700
C17 H17B 0.9700
C18 C20 1.505(6)
C18 C21 1.526(5)
C18 C19 1.543(7)
C19 H19A 0.9600
C19 H19B 0.9600
C19 H19C 0.9600
C20 H20A 0.9600
C20 H20B 0.9600
C20 H20C 0.9600
C21 C22 1.479(6)
C21 H21A 0.9700
C21 H21B 0.9700
C22 O3 1.353(4)
N1 O1 1.319(4)
O2 H2A 0.8200

loop_
_geom_torsion_atom_site_label_1
_geom_torsion_atom_site_label_2
_geom_torsion_atom_site_label_3
_geom_torsion_atom_site_label_4
_geom_torsion
N1 C1 C2 C3 1.0(7)
C1 C2 C3 C4 -0.1(8)
C2 C3 C4 C5 0.0(9)
C3 C4 C5 N1 -0.8(8)
C3 C4 C5 C6 178.5(5)
N1 C5 C6 O2 173.6(4)
C4 C5 C6 O2 -5.7(6)
N1 C5 C6 O3 56.8(4)
C4 C5 C6 O3 -122.5(5)
N1 C5 C6 C7 -64.9(5)
C4 C5 C6 C7 115.7(5)
O2 C6 C7 C8 -68.9(5)
O3 C6 C7 C8 52.5(5)
C5 C6 C7 C8 168.1(4)
C6 C7 C8 C15 -47.2(5)
C6 C7 C8 C9 82.5(5)
C15 C8 C9 C14 12.8(5)
C7 C8 C9 C14 -113.9(4)
C15 C8 C9 C10 -166.2(4)
C7 C8 C9 C10 67.2(5)
C14 C9 C10 C11 -0.8(6)
C8 C9 C10 C11 178.2(4)
C9 C10 C11 C12 -0.4(7)
C10 C11 C12 C13 1.4(6)
C10 C11 C12 Br1 -173.8(3)
C11 C12 C13 C14 -1.3(6)
Br1 C12 C13 C14 173.8(3)
C10 C9 C14 C13 0.9(6)
C8 C9 C14 C13 -178.0(4)
C12 C13 C14 C9 0.1(6)
C9 C8 C15 C22 -108.8(5)
C7 C8 C15 C22 20.2(6)
C9 C8 C15 C16 74.1(5)
C7 C8 C15 C16 -156.8(4)
C22 C15 C16 O4 -175.8(5)
C8 C15 C16 O4 1.4(6)
C22 C15 C16 C17 7.0(7)
C8 C15 C16 C17 -175.8(4)
O4 C16 C17 C18 146.4(5)
C15 C16 C17 C18 -36.4(7)
C16 C17 C18 C20 173.0(4)
C16 C17 C18 C21 52.8(6)
C16 C17 C18 C19 -65.9(5)
C20 C18 C21 C22 -164.8(4)
C17 C18 C21 C22 -43.4(6)
C19 C18 C21 C22 75.0(5)
C16 C15 C22 O3 -177.3(4)
C8 C15 C22 O3 5.6(8)
C16 C15 C22 C21 2.2(8)
C8 C15 C22 C21 -174.9(4)
C18 C21 C22 C15 18.2(7)
C18 C21 C22 O3 -162.3(4)
C4 C5 N1 O1 179.7(4)
C6 C5 N1 O1 0.4(6)
C4 C5 N1 C1 1.7(6)
C6 C5 N1 C1 -177.6(3)
C2 C1 N1 O1 -179.9(4)
C2 C1 N1 C5 -1.8(6)
C15 C22 O3 C6 -2.3(7)
C21 C22 O3 C6 178.2(4)
O2 C6 O3 C22 93.4(4)
C7 C6 O3 C22 -27.6(5)
C5 C6 O3 C22 -148.4(4)
